data_4303292
loop_
_publ_author_name
'Richard D. Adams'
'William C. Pearl'

_publ_section_title
;
Rhenium-Bismuth Carbonyl Cluster Compounds
;
_journal_name_full 'Inorganic Chemistry'
_journal_page_first 9519
_journal_page_last 9525
_journal_paper_doi 10.1021/ic901176x
_journal_volume 48
_journal_year 2009
_chemical_formula_sum 'C58 H36 Bi4 O16 Re4'
_chemical_formula_weight 2569.59
_chemical_name_systematic
; 

 ? 

;
_space_group_IT_number 14
_symmetry_cell_setting monoclinic
_symmetry_space_group_name_Hall '-P 2yn'
_symmetry_space_group_name_H-M 'P 1 21/n 1'
_atom_sites_solution_hydrogens geom
_atom_sites_solution_primary direct
_atom_sites_solution_secondary difmap
_audit_creation_method SHELXL-97
_cell_angle_alpha 90.00
_cell_angle_beta 99.3200(10)
_cell_angle_gamma 90.00
_cell_formula_units_Z 4
_cell_length_a 13.6304(4)
_cell_length_b 11.7873(4)
_cell_length_c 39.9265(13)
_cell_measurement_reflns_used 3347
_cell_measurement_temperature 294(2)
_cell_measurement_theta_max 21.21
_cell_measurement_theta_min 2.30
_cell_volume 6330.1(4)
_computing_cell_refinement 'SAINT+  V6.45 (Bruker, 2003)'
_computing_data_collection 'SMART V5.632 (Bruker, 2005)'
_computing_data_reduction 'SAINT+  V6.45'
_computing_molecular_graphics 'SHELXTL V6.1 (Sheldrick, 2000)'
_computing_publication_material 'SHELXTL V6.1'
_computing_structure_refinement 'SHELXL-97 (Sheldrick, 1997)'
_computing_structure_solution 'SHELXS-97 (Sheldrick, 1990)'
_diffrn_ambient_temperature 294(2)
_diffrn_measured_fraction_theta_full 0.997
_diffrn_measured_fraction_theta_max 0.997
_diffrn_measurement_device_type 'Bruker SMART APEX CCD diffractometer'
_diffrn_measurement_method 'omega scans'
_diffrn_radiation_monochromator graphite
_diffrn_radiation_source 'fine-focus sealed tube'
_diffrn_radiation_type MoK\a
_diffrn_radiation_wavelength 0.71073
_diffrn_reflns_av_R_equivalents 0.0973
_diffrn_reflns_av_sigmaI/netI 0.1131
_diffrn_reflns_limit_h_max 18
_diffrn_reflns_limit_h_min -17
_diffrn_reflns_limit_k_max 15
_diffrn_reflns_limit_k_min -8
_diffrn_reflns_limit_l_max 52
_diffrn_reflns_limit_l_min -53
_diffrn_reflns_number 46430
_diffrn_reflns_theta_full 28.34
_diffrn_reflns_theta_max 28.34
_diffrn_reflns_theta_min 1.03
_diffrn_standards_decay_% <1
_exptl_absorpt_coefficient_mu 18.755
_exptl_absorpt_correction_T_max 1.000
_exptl_absorpt_correction_T_min 0.165
_exptl_absorpt_correction_type multi-scan
_exptl_absorpt_process_details '(SADABS, Bruker, 1997)'
_exptl_crystal_colour Red
_exptl_crystal_density_diffrn 2.696
_exptl_crystal_density_method 'not measured'
_exptl_crystal_description Bar
_exptl_crystal_F_000 4576
_exptl_crystal_size_max 0.20
_exptl_crystal_size_mid 0.06
_exptl_crystal_size_min 0.04
_refine_diff_density_max 1.369
_refine_diff_density_min -1.365
_refine_diff_density_rms 0.245
_refine_ls_extinction_method none
_refine_ls_goodness_of_fit_ref 0.971
_refine_ls_hydrogen_treatment constr
_refine_ls_matrix_type full
_refine_ls_number_parameters 739
_refine_ls_number_reflns 15756
_refine_ls_number_restraints 0
_refine_ls_restrained_S_all 0.971
_refine_ls_R_factor_all 0.1282
_refine_ls_R_factor_gt 0.0529
_refine_ls_shift/su_max 0.001
_refine_ls_shift/su_mean 0.000
_refine_ls_structure_factor_coef Fsqd
_refine_ls_weighting_details 'calc w=1/[\s^2^(Fo^2^)+(0.0172P)^2^+8.2062P] where P=(Fo^2^+2Fc^2^)/3'
_refine_ls_weighting_scheme calc
_refine_ls_wR_factor_gt 0.0712
_refine_ls_wR_factor_ref 0.0925
_reflns_number_gt 8471
_reflns_number_total 15756
_reflns_threshold_expression >2sigma(I)
_cod_data_source_file ic901176x_si_001_5.cif
_cod_data_source_block p21na
_cod_depositor_comments
;
The following automatic conversions were performed:
'_symmetry_cell_setting' value 'Monoclinic' changed to 'monoclinic'
according to '/home/saulius/struct/CIF-dictionaries/cif_core.dic'
dictionary named 'cif_core.dic' version 2.4.1 from
2010-06-29.

'_exptl_absorpt_correction_type' value 'Multi-scan' changed
to 'multi-scan' according to
'/home/saulius/struct/CIF-dictionaries/cif_core.dic' dictionary named
'cif_core.dic' version 2.4.1 from 2010-06-29.

Automatic conversion script
Id: cif_fix_enum 1527 2010-12-29 10:47:43Z saulius 
;
_cod_database_code 4303292

loop_
_symmetry_equiv_pos_as_xyz
'x, y, z'
'-x+1/2, y+1/2, -z+1/2'
'-x, -y, -z'
'x-1/2, -y-1/2, z-1/2'

loop_
_atom_site_label
_atom_site_type_symbol
_atom_site_fract_x
_atom_site_fract_y
_atom_site_fract_z
_atom_site_U_iso_or_equiv
_atom_site_adp_type
_atom_site_occupancy
_atom_site_symmetry_multiplicity
_atom_site_calc_flag
_atom_site_refinement_flags
_atom_site_disorder_assembly
_atom_site_disorder_group
Bi1 Bi 0.50165(4) 0.57843(4) 0.324509(14) 0.04611(14) Uani 1 1 d . . .
Bi2 Bi 0.34995(3) 0.57696(4) 0.403734(13) 0.03958(13) Uani 1 1 d . . .
Bi3 Bi 0.20791(4) 0.59514(4) 0.337427(13) 0.04161(13) Uani 1 1 d . . .
Bi4 Bi 0.09450(4) 0.75379(4) 0.412464(14) 0.04591(14) Uani 1 1 d . . .
Re1 Re 0.31298(4) 0.57091(4) 0.281749(14) 0.04468(14) Uani 1 1 d . . .
Re2 Re 0.54025(4) 0.64982(5) 0.393272(15) 0.04376(15) Uani 1 1 d . . .
Re3 Re 0.25941(4) 0.66234(5) 0.457358(14) 0.04453(15) Uani 1 1 d . . .
Re4 Re 0.06488(4) 0.76985(4) 0.340336(15) 0.04526(15) Uani 1 1 d . . .
O11 O 0.2875(7) 0.3090(8) 0.2907(3) 0.065(3) Uani 1 1 d . . .
O12 O 0.1187(8) 0.5764(9) 0.2304(3) 0.085(4) Uani 1 1 d . . .
O13 O 0.4269(9) 0.5449(9) 0.2219(3) 0.091(4) Uani 1 1 d . . .
O14 O 0.3274(9) 0.8353(8) 0.2853(3) 0.090(4) Uani 1 1 d . . .
O21 O 0.6135(8) 0.4016(8) 0.4111(3) 0.080(4) Uani 1 1 d . . .
O22 O 0.5846(8) 0.7076(10) 0.4694(3) 0.081(4) Uani 1 1 d . . .
O23 O 0.7467(7) 0.7271(9) 0.3806(3) 0.078(3) Uani 1 1 d . . .
O24 O 0.4502(9) 0.8858(9) 0.3727(3) 0.091(4) Uani 1 1 d . . .
O31 O 0.1370(8) 0.4374(9) 0.4559(3) 0.086(4) Uani 1 1 d . . .
O32 O 0.1625(8) 0.7553(10) 0.5159(3) 0.098(4) Uani 1 1 d . . .
O33 O 0.4246(8) 0.5700(9) 0.5120(3) 0.082(3) Uani 1 1 d . . .
O34 O 0.3832(8) 0.8778(9) 0.4479(3) 0.089(4) Uani 1 1 d . . .
O41 O -0.0988(7) 0.5837(8) 0.3333(3) 0.079(4) Uani 1 1 d . . .
O42 O -0.0957(8) 0.9516(9) 0.3389(3) 0.100(4) Uani 1 1 d . . .
O43 O 0.0460(10) 0.7871(10) 0.2639(3) 0.098(4) Uani 1 1 d . . .
O44 O 0.2306(9) 0.9538(10) 0.3522(4) 0.108(5) Uani 1 1 d . . .
C11 C 0.2991(10) 0.4062(12) 0.2871(3) 0.049(4) Uani 1 1 d . . .
C12 C 0.1889(13) 0.5752(12) 0.2510(4) 0.070(5) Uani 1 1 d . . .
C13 C 0.3832(12) 0.5562(11) 0.2448(4) 0.062(4) Uani 1 1 d . . .
C14 C 0.3234(10) 0.7392(12) 0.2828(3) 0.051(4) Uani 1 1 d . . .
C21 C 0.5858(10) 0.4951(14) 0.4046(4) 0.060(4) Uani 1 1 d . . .
C22 C 0.5678(10) 0.6882(12) 0.4419(4) 0.056(4) Uani 1 1 d . . .
C23 C 0.6681(10) 0.6967(12) 0.3861(4) 0.056(4) Uani 1 1 d . . .
C24 C 0.4837(11) 0.8013(13) 0.3808(4) 0.066(5) Uani 1 1 d . . .
C31 C 0.1813(11) 0.5191(13) 0.4574(4) 0.055(4) Uani 1 1 d . . .
C32 C 0.1978(10) 0.7194(14) 0.4935(4) 0.066(5) Uani 1 1 d . . .
C33 C 0.3629(11) 0.6051(12) 0.4902(4) 0.062(4) Uani 1 1 d . . .
C34 C 0.3349(10) 0.8005(13) 0.4520(4) 0.057(4) Uani 1 1 d . . .
C41 C -0.0376(10) 0.6499(12) 0.3367(4) 0.054(4) Uani 1 1 d . . .
C42 C -0.0345(12) 0.8824(12) 0.3414(4) 0.069(5) Uani 1 1 d . . .
C43 C 0.0564(12) 0.7812(12) 0.2934(5) 0.072(5) Uani 1 1 d . . .
C44 C 0.1711(12) 0.8881(12) 0.3475(4) 0.066(5) Uani 1 1 d . . .
C45 C 0.5982(10) 0.6848(14) 0.2964(4) 0.065(4) Uani 1 1 d . . .
C46 C 0.6042(13) 0.8000(16) 0.3008(5) 0.097(6) Uani 1 1 d . . .
H46 H 0.5662 0.8346 0.3152 0.117 Uiso 1 1 calc R . .
C47 C 0.664(2) 0.865(2) 0.2848(7) 0.155(12) Uani 1 1 d . . .
H47 H 0.6657 0.9429 0.2882 0.186 Uiso 1 1 calc R . .
C48 C 0.721(2) 0.817(3) 0.2637(7) 0.150(13) Uani 1 1 d . . .
H48 H 0.7617 0.8622 0.2528 0.180 Uiso 1 1 calc R . .
C49 C 0.7181(15) 0.707(2) 0.2587(6) 0.122(9) Uani 1 1 d . . .
H49 H 0.7559 0.6741 0.2438 0.146 Uiso 1 1 calc R . .
C50 C 0.6569(13) 0.6370(17) 0.2762(5) 0.101(7) Uani 1 1 d . . .
H50 H 0.6576 0.5586 0.2736 0.121 Uiso 1 1 calc R . .
C51 C 0.5942(10) 0.4196(12) 0.3248(3) 0.051(4) Uani 1 1 d . . .
C52 C 0.5532(11) 0.3176(14) 0.3161(4) 0.076(5) Uani 1 1 d . . .
H52 H 0.4852 0.3118 0.3084 0.091 Uiso 1 1 calc R . .
C53 C 0.6129(13) 0.2208(14) 0.3185(4) 0.086(6) Uani 1 1 d . . .
H53 H 0.5844 0.1506 0.3124 0.104 Uiso 1 1 calc R . .
C54 C 0.7123(13) 0.2278(17) 0.3297(4) 0.088(6) Uani 1 1 d . . .
H54 H 0.7515 0.1629 0.3309 0.105 Uiso 1 1 calc R . .
C55 C 0.7546(13) 0.3304(17) 0.3393(5) 0.094(6) Uani 1 1 d . . .
H55 H 0.8222 0.3350 0.3477 0.113 Uiso 1 1 calc R . .
C56 C 0.6970(11) 0.4262(14) 0.3365(4) 0.080(5) Uani 1 1 d . . .
H56 H 0.7262 0.4963 0.3424 0.096 Uiso 1 1 calc R . .
C57 C 0.3570(8) 0.3874(10) 0.4083(4) 0.044(4) Uani 1 1 d . . .
C58 C 0.3529(10) 0.3333(13) 0.4381(4) 0.063(4) Uani 1 1 d . . .
H58 H 0.3519 0.3751 0.4578 0.076 Uiso 1 1 calc R . .
C59 C 0.3502(16) 0.2161(16) 0.4392(5) 0.107(7) Uani 1 1 d . . .
H59 H 0.3474 0.1789 0.4596 0.128 Uiso 1 1 calc R . .
C60 C 0.3516(16) 0.1579(15) 0.4113(6) 0.109(8) Uani 1 1 d . . .
H60 H 0.3451 0.0795 0.4123 0.131 Uiso 1 1 calc R . .
C61 C 0.3618(12) 0.2046(14) 0.3813(5) 0.088(6) Uani 1 1 d . . .
H61 H 0.3672 0.1600 0.3625 0.106 Uiso 1 1 calc R . .
C62 C 0.3639(11) 0.3236(12) 0.3797(4) 0.066(4) Uani 1 1 d . . .
H62 H 0.3698 0.3596 0.3594 0.079 Uiso 1 1 calc R . .
C63 C 0.1197(10) 0.4331(11) 0.3389(4) 0.055(4) Uani 1 1 d . . .
C64 C 0.1133(11) 0.3772(13) 0.3678(5) 0.079(6) Uani 1 1 d . . .
H64 H 0.1466 0.4091 0.3878 0.095 Uiso 1 1 calc R . .
C65 C 0.0629(17) 0.278(2) 0.3709(7) 0.147(13) Uani 1 1 d . . .
H65 H 0.0613 0.2409 0.3914 0.177 Uiso 1 1 calc R . .
C66 C 0.0185(18) 0.2431(18) 0.3423(8) 0.134(13) Uani 1 1 d . . .
H66 H -0.0141 0.1741 0.3432 0.161 Uiso 1 1 calc R . .
C68 C 0.0665(11) 0.3947(13) 0.3091(4) 0.070(5) Uani 1 1 d . . .
H68 H 0.0662 0.4339 0.2889 0.085 Uiso 1 1 calc R . .
C69 C -0.0340(9) 0.6647(13) 0.4305(4) 0.054(4) Uani 1 1 d . . .
C70 C -0.0599(11) 0.5572(13) 0.4178(4) 0.066(4) Uani 1 1 d . . .
H70 H -0.0276 0.5238 0.4015 0.079 Uiso 1 1 calc R . .
C71 C -0.1379(12) 0.5002(14) 0.4309(5) 0.082(6) Uani 1 1 d . . .
H71 H -0.1589 0.4292 0.4224 0.098 Uiso 1 1 calc R . .
C72 C -0.1810(12) 0.5472(17) 0.4549(5) 0.080(6) Uani 1 1 d . . .
H72 H -0.2296 0.5073 0.4639 0.096 Uiso 1 1 calc R . .
C73 C -0.1552(11) 0.6519(16) 0.4665(4) 0.073(5) Uani 1 1 d . . .
H73 H -0.1894 0.6855 0.4823 0.087 Uiso 1 1 calc R . .
C74 C -0.0782(11) 0.7106(14) 0.4554(4) 0.067(5) Uani 1 1 d . . .
H74 H -0.0573 0.7803 0.4649 0.080 Uiso 1 1 calc R . .
C75 C 0.0670(12) 0.9269(12) 0.4335(4) 0.060(4) Uani 1 1 d . . .
C76 C -0.0261(12) 0.9756(13) 0.4246(4) 0.081(5) Uani 1 1 d . . .
H76 H -0.0777 0.9356 0.4116 0.097 Uiso 1 1 calc R . .
C77 C -0.0411(14) 1.0883(15) 0.4357(5) 0.089(6) Uani 1 1 d . . .
H77 H -0.1014 1.1248 0.4286 0.107 Uiso 1 1 calc R . .
C78 C 0.0332(16) 1.1426(14) 0.4567(6) 0.104(8) Uani 1 1 d . . .
H78 H 0.0217 1.2142 0.4650 0.125 Uiso 1 1 calc R . .
C79 C 0.1176(14) 1.0965(17) 0.4649(7) 0.151(12) Uani 1 1 d . . .
H79 H 0.1690 1.1357 0.4782 0.182 Uiso 1 1 calc R . .
C80 C 0.1329(13) 0.9850(17) 0.4539(6) 0.126(9) Uani 1 1 d . . .
H80 H 0.1939 0.9509 0.4616 0.151 Uiso 1 1 calc R . .
C67 C 0.0100(12) 0.2895(16) 0.3102(7) 0.126(10) Uani 1 1 d . . .
H67 H -0.0280 0.2571 0.2911 0.151 Uiso 1 1 calc R . .
C1S C 0.8097(18) 0.519(3) 0.0861(6) 0.129(9) Uani 1 1 d . . .
H1S H 0.7833 0.5038 0.1057 0.155 Uiso 1 1 calc R . .
C2S C 0.865(2) 0.623(2) 0.0815(9) 0.155(14) Uani 1 1 d . . .
H2S H 0.8759 0.6797 0.0980 0.186 Uiso 1 1 calc R . .
C3S C 0.896(3) 0.630(4) 0.0533(11) 0.21(2) Uani 1 1 d . . .
H3S H 0.9236 0.7008 0.0497 0.254 Uiso 1 1 calc R . .
C4S C 0.899(3) 0.565(3) 0.0304(9) 0.20(2) Uani 1 1 d . . .
H4S H 0.9342 0.5753 0.0126 0.240 Uiso 1 1 calc R . .
C5S C 0.843(3) 0.478(3) 0.0343(12) 0.22(3) Uani 1 1 d . . .
H5S H 0.8333 0.4307 0.0154 0.268 Uiso 1 1 calc R . .
C6S C 0.800(2) 0.442(2) 0.0581(11) 0.148(15) Uani 1 1 d . . .
H6S H 0.7648 0.3743 0.0573 0.178 Uiso 1 1 calc R . .

loop_
_atom_site_aniso_label
_atom_site_aniso_U_11
_atom_site_aniso_U_22
_atom_site_aniso_U_33
_atom_site_aniso_U_23
_atom_site_aniso_U_13
_atom_site_aniso_U_12
Bi1 0.0486(3) 0.0506(3) 0.0410(3) -0.0010(3) 0.0130(3) -0.0003(3)
Bi2 0.0424(3) 0.0401(3) 0.0375(3) -0.0017(2) 0.0102(2) -0.0018(2)
Bi3 0.0470(3) 0.0382(3) 0.0392(3) -0.0028(2) 0.0057(2) 0.0007(2)
Bi4 0.0464(3) 0.0464(3) 0.0462(3) -0.0037(3) 0.0113(3) 0.0023(3)
Re1 0.0579(3) 0.0404(3) 0.0352(3) -0.0011(3) 0.0060(3) 0.0007(3)
Re2 0.0419(3) 0.0474(3) 0.0428(4) -0.0014(3) 0.0093(3) -0.0027(3)
Re3 0.0464(3) 0.0503(3) 0.0383(3) -0.0034(3) 0.0111(3) 0.0004(3)
Re4 0.0491(3) 0.0400(3) 0.0457(4) 0.0002(3) 0.0047(3) 0.0033(3)
O11 0.085(7) 0.045(6) 0.063(8) -0.005(5) 0.010(6) -0.013(6)
O12 0.088(8) 0.069(7) 0.083(9) -0.010(7) -0.028(7) -0.002(7)
O13 0.133(10) 0.086(9) 0.064(9) -0.008(7) 0.045(8) -0.004(7)
O14 0.137(10) 0.038(6) 0.089(10) 0.011(6) 0.004(8) -0.001(7)
O21 0.089(8) 0.060(7) 0.093(10) 0.020(7) 0.023(7) 0.015(6)
O22 0.085(8) 0.111(9) 0.047(7) -0.018(7) 0.010(7) -0.016(7)
O23 0.060(7) 0.105(9) 0.075(9) 0.013(7) 0.027(6) -0.010(6)
O24 0.119(10) 0.068(8) 0.092(10) 0.013(7) 0.030(8) 0.029(7)
O31 0.100(9) 0.063(7) 0.093(10) 0.011(7) 0.009(7) -0.038(7)
O32 0.106(9) 0.121(10) 0.078(9) -0.029(8) 0.049(8) 0.007(8)
O33 0.078(8) 0.100(9) 0.068(9) 0.006(7) 0.010(7) 0.019(7)
O34 0.077(8) 0.083(8) 0.107(11) -0.011(7) 0.013(7) -0.032(7)
O41 0.066(7) 0.063(7) 0.106(10) -0.012(7) 0.013(7) -0.017(6)
O42 0.097(9) 0.069(8) 0.131(12) 0.000(8) 0.012(8) 0.035(7)
O43 0.133(11) 0.095(9) 0.062(9) 0.000(8) -0.002(9) 0.017(8)
O44 0.100(10) 0.077(9) 0.142(13) -0.005(8) 0.010(9) -0.033(7)
C11 0.054(9) 0.063(10) 0.031(8) -0.011(8) 0.007(7) 0.003(8)
C12 0.107(14) 0.038(8) 0.062(12) -0.007(8) 0.008(10) -0.004(10)
C13 0.094(12) 0.036(8) 0.054(11) -0.004(8) 0.006(10) -0.013(8)
C14 0.062(9) 0.058(9) 0.029(8) 0.004(7) -0.003(7) 0.010(8)
C21 0.044(9) 0.094(12) 0.041(10) 0.007(9) 0.003(7) -0.024(9)
C22 0.051(9) 0.055(9) 0.057(11) 0.001(9) -0.003(9) 0.000(7)
C23 0.061(10) 0.064(10) 0.046(10) 0.013(8) 0.016(8) 0.018(8)
C24 0.072(11) 0.054(10) 0.074(13) -0.001(9) 0.014(9) -0.003(9)
C31 0.068(10) 0.058(9) 0.041(9) -0.003(8) 0.012(8) 0.024(8)
C32 0.043(8) 0.094(13) 0.062(12) 0.018(10) 0.016(8) 0.014(8)
C33 0.063(10) 0.069(11) 0.055(11) 0.002(9) 0.009(9) 0.019(9)
C34 0.046(9) 0.063(10) 0.062(11) -0.029(9) 0.008(8) -0.009(8)
C41 0.058(9) 0.048(9) 0.058(11) 0.004(8) 0.021(8) 0.013(8)
C42 0.074(11) 0.048(9) 0.081(13) -0.012(9) 0.005(10) 0.006(8)
C43 0.085(12) 0.045(9) 0.076(14) -0.005(10) -0.018(11) 0.023(8)
C44 0.082(12) 0.043(9) 0.068(12) -0.010(8) -0.002(10) -0.005(8)
C45 0.045(9) 0.079(12) 0.071(12) 0.005(10) 0.014(8) -0.008(9)
C46 0.135(17) 0.090(14) 0.082(15) -0.028(11) 0.063(13) -0.048(13)
C47 0.23(3) 0.12(2) 0.12(2) 0.006(17) 0.06(2) -0.11(2)
C48 0.15(3) 0.19(3) 0.11(2) 0.04(3) 0.012(18) -0.08(3)
C49 0.083(15) 0.19(3) 0.102(19) 0.07(2) 0.051(13) 0.018(18)
C50 0.107(15) 0.112(16) 0.100(17) 0.041(13) 0.061(13) 0.025(12)
C51 0.066(10) 0.053(9) 0.038(9) -0.001(7) 0.025(7) -0.002(8)
C52 0.052(10) 0.079(12) 0.093(15) -0.003(10) 0.003(9) 0.021(10)
C53 0.096(14) 0.068(12) 0.095(16) -0.039(10) 0.015(12) 0.009(11)
C54 0.069(12) 0.115(17) 0.078(14) -0.020(12) 0.010(10) 0.035(12)
C55 0.059(11) 0.093(14) 0.13(2) -0.023(14) 0.025(11) 0.013(11)
C56 0.056(10) 0.085(13) 0.105(16) -0.023(11) 0.031(10) -0.007(10)
C57 0.032(7) 0.037(7) 0.063(10) -0.005(7) 0.004(7) 0.010(6)
C58 0.087(11) 0.057(10) 0.048(10) 0.027(8) 0.018(9) 0.006(9)
C59 0.18(2) 0.076(14) 0.075(16) -0.004(12) 0.042(15) -0.008(14)
C60 0.16(2) 0.047(11) 0.12(2) 0.055(13) 0.016(17) -0.010(12)
C61 0.097(13) 0.055(11) 0.114(18) -0.039(11) 0.022(12) 0.007(10)
C62 0.098(12) 0.049(9) 0.047(10) 0.001(8) 0.003(9) 0.014(9)
C63 0.065(10) 0.031(8) 0.066(11) -0.004(8) -0.002(9) 0.002(7)
C64 0.077(11) 0.043(9) 0.123(18) 0.020(10) 0.033(11) -0.018(9)
C65 0.12(2) 0.14(2) 0.16(3) 0.03(2) -0.065(19) -0.001(16)
C66 0.12(2) 0.078(16) 0.24(4) 0.10(2) 0.11(2) 0.055(15)
C68 0.072(11) 0.069(11) 0.073(13) -0.001(10) 0.019(10) 0.008(9)
C69 0.048(8) 0.063(10) 0.051(10) 0.007(8) 0.007(7) -0.001(8)
C70 0.062(10) 0.075(12) 0.062(11) -0.005(9) 0.012(9) 0.014(9)
C71 0.070(12) 0.077(12) 0.089(16) 0.018(11) -0.015(11) -0.037(10)
C72 0.065(12) 0.119(17) 0.062(13) 0.015(12) 0.022(10) -0.008(12)
C73 0.060(11) 0.108(15) 0.050(11) 0.003(11) 0.006(9) 0.004(11)
C74 0.068(10) 0.083(12) 0.057(11) 0.001(9) 0.030(9) 0.015(9)
C75 0.069(10) 0.055(9) 0.061(11) -0.019(8) 0.025(9) 0.004(9)
C76 0.081(12) 0.058(11) 0.104(16) -0.012(10) 0.019(11) 0.011(10)
C77 0.110(15) 0.076(13) 0.092(15) 0.005(11) 0.048(12) 0.047(12)
C78 0.105(16) 0.057(12) 0.16(2) -0.058(13) 0.040(15) -0.020(12)
C79 0.057(12) 0.115(18) 0.27(3) -0.113(19) 0.002(16) 0.024(12)
C80 0.068(13) 0.106(16) 0.19(3) -0.070(17) -0.016(14) 0.015(12)
C67 0.050(10) 0.090(14) 0.23(3) -0.134(17) 0.004(15) -0.017(11)
C1S 0.13(2) 0.15(2) 0.12(2) 0.003(19) 0.044(17) 0.05(2)
C2S 0.17(3) 0.058(15) 0.20(4) -0.053(18) -0.08(2) 0.006(15)
C3S 0.21(3) 0.25(5) 0.21(5) 0.09(4) 0.13(4) 0.04(3)
C4S 0.32(5) 0.18(3) 0.11(3) 0.02(3) 0.06(3) 0.18(4)
C5S 0.29(5) 0.09(2) 0.23(5) 0.01(3) -0.14(4) -0.05(3)
C6S 0.13(2) 0.046(14) 0.25(5) 0.03(2) -0.01(2) 0.019(15)

loop_
_atom_type_symbol
_atom_type_description
_atom_type_scat_dispersion_real
_atom_type_scat_dispersion_imag
_atom_type_scat_source
C C 0.0033 0.0016 'International Tables Vol C Tables 4.2.6.8 and 6.1.1.4'
H H 0.0000 0.0000 'International Tables Vol C Tables 4.2.6.8 and 6.1.1.4'
O O 0.0106 0.0060 'International Tables Vol C Tables 4.2.6.8 and 6.1.1.4'
Re Re -1.0185 7.2310 'International Tables Vol C Tables 4.2.6.8 and 6.1.1.4'
Bi Bi -4.1077 10.2566 'International Tables Vol C Tables 4.2.6.8 and 6.1.1.4'

loop_
_geom_angle_atom_site_label_1
_geom_angle_atom_site_label_2
_geom_angle_atom_site_label_3
_geom_angle
_geom_angle_site_symmetry_1
_geom_angle_site_symmetry_3
_geom_angle_publ_flag
C45 Bi1 C51 95.4(5) . . ?
C45 Bi1 Re2 106.6(4) . . ?
C51 Bi1 Re2 103.0(3) . . ?
C45 Bi1 Re1 105.3(4) . . ?
C51 Bi1 Re1 115.3(4) . . ?
Re2 Bi1 Re1 126.66(2) . . ?
C57 Bi2 Re3 108.1(4) . . ?
C57 Bi2 Re2 106.6(3) . . ?
Re3 Bi2 Re2 121.86(2) . . ?
C57 Bi2 Bi3 98.9(3) . . ?
Re3 Bi2 Bi3 110.01(2) . . ?
Re2 Bi2 Bi3 108.77(2) . . ?
C63 Bi3 Re1 105.8(4) . . ?
C63 Bi3 Re4 103.8(3) . . ?
Re1 Bi3 Re4 122.55(2) . . ?
C63 Bi3 Bi2 100.6(4) . . ?
Re1 Bi3 Bi2 110.17(2) . . ?
Re4 Bi3 Bi2 111.14(2) . . ?
C69 Bi4 C75 96.7(5) . . ?
C69 Bi4 Re4 111.3(4) . . ?
C75 Bi4 Re4 108.1(4) . . ?
C69 Bi4 Re3 101.4(3) . . ?
C75 Bi4 Re3 105.6(4) . . ?
Re4 Bi4 Re3 128.99(2) . . ?
C13 Re1 C12 90.5(7) . . ?
C13 Re1 C11 93.7(5) . . ?
C12 Re1 C11 90.3(6) . . ?
C13 Re1 C14 93.7(6) . . ?
C12 Re1 C14 92.3(5) . . ?
C11 Re1 C14 172.1(5) . . ?
C13 Re1 Bi3 179.5(4) . . ?
C12 Re1 Bi3 89.6(5) . . ?
C11 Re1 Bi3 86.8(4) . . ?
C14 Re1 Bi3 85.8(4) . . ?
C13 Re1 Bi1 87.1(5) . . ?
C12 Re1 Bi1 175.7(5) . . ?
C11 Re1 Bi1 93.4(4) . . ?
C14 Re1 Bi1 84.4(4) . . ?
Bi3 Re1 Bi1 92.77(2) . . ?
C23 Re2 C21 92.4(6) . . ?
C23 Re2 C22 92.8(6) . . ?
C21 Re2 C22 89.1(6) . . ?
C23 Re2 C24 91.7(6) . . ?
C21 Re2 C24 175.5(6) . . ?
C22 Re2 C24 92.5(6) . . ?
C23 Re2 Bi2 179.3(4) . . ?
C21 Re2 Bi2 87.0(4) . . ?
C22 Re2 Bi2 87.5(4) . . ?
C24 Re2 Bi2 89.0(4) . . ?
C23 Re2 Bi1 88.3(4) . . ?
C21 Re2 Bi1 87.1(4) . . ?
C22 Re2 Bi1 176.0(4) . . ?
C24 Re2 Bi1 91.2(5) . . ?
Bi2 Re2 Bi1 91.26(2) . . ?
C33 Re3 C32 88.4(6) . . ?
C33 Re3 C34 91.5(6) . . ?
C32 Re3 C34 95.4(6) . . ?
C33 Re3 C31 92.1(6) . . ?
C32 Re3 C31 89.9(6) . . ?
C34 Re3 C31 173.7(6) . . ?
C33 Re3 Bi2 91.7(5) . . ?
C32 Re3 Bi2 179.7(5) . . ?
C34 Re3 Bi2 84.9(4) . . ?
C31 Re3 Bi2 89.8(4) . . ?
C33 Re3 Bi4 175.1(5) . . ?
C32 Re3 Bi4 86.8(4) . . ?
C34 Re3 Bi4 89.5(4) . . ?
C31 Re3 Bi4 87.4(4) . . ?
Bi2 Re3 Bi4 93.15(2) . . ?
C43 Re4 C42 92.5(7) . . ?
C43 Re4 C41 92.8(7) . . ?
C42 Re4 C41 90.2(6) . . ?
C43 Re4 C44 91.1(7) . . ?
C42 Re4 C44 90.7(6) . . ?
C41 Re4 C44 176.0(6) . . ?
C43 Re4 Bi4 175.5(5) . . ?
C42 Re4 Bi4 90.5(5) . . ?
C41 Re4 Bi4 90.6(4) . . ?
C44 Re4 Bi4 85.5(5) . . ?
C43 Re4 Bi3 86.7(4) . . ?
C42 Re4 Bi3 177.7(4) . . ?
C41 Re4 Bi3 87.7(4) . . ?
C44 Re4 Bi3 91.5(4) . . ?
Bi4 Re4 Bi3 90.42(2) . . ?
O11 C11 Re1 177.5(13) . . ?
O12 C12 Re1 174.4(16) . . ?
O13 C13 Re1 178.7(14) . . ?
O14 C14 Re1 176.0(14) . . ?
O21 C21 Re2 179.3(14) . . ?
O22 C22 Re2 178.4(15) . . ?
O23 C23 Re2 177.8(13) . . ?
O24 C24 Re2 177.6(16) . . ?
O31 C31 Re3 177.0(13) . . ?
O32 C32 Re3 178.3(15) . . ?
O33 C33 Re3 176.6(14) . . ?
O34 C34 Re3 176.0(13) . . ?
O41 C41 Re4 176.8(14) . . ?
O42 C42 Re4 173.8(16) . . ?
O43 C43 Re4 176.5(17) . . ?
O44 C44 Re4 178.4(16) . . ?
C50 C45 C46 117.4(16) . . ?
C50 C45 Bi1 121.2(13) . . ?
C46 C45 Bi1 121.2(13) . . ?
C47 C46 C45 122.0(19) . . ?
C46 C47 C48 120(3) . . ?
C49 C48 C47 120(3) . . ?
C48 C49 C50 120(3) . . ?
C45 C50 C49 120(2) . . ?
C52 C51 C56 119.0(14) . . ?
C52 C51 Bi1 122.0(11) . . ?
C56 C51 Bi1 118.8(11) . . ?
C51 C52 C53 119.9(15) . . ?
C54 C53 C52 120.8(16) . . ?
C53 C54 C55 120.0(17) . . ?
C54 C55 C56 119.8(17) . . ?
C55 C56 C51 120.6(15) . . ?
C58 C57 C62 119.1(13) . . ?
C58 C57 Bi2 122.1(11) . . ?
C62 C57 Bi2 118.8(11) . . ?
C57 C58 C59 120.2(16) . . ?
C60 C59 C58 119.4(19) . . ?
C59 C60 C61 124.1(18) . . ?
C60 C61 C62 117.1(17) . . ?
C57 C62 C61 119.9(15) . . ?
C64 C63 C68 119.2(15) . . ?
C64 C63 Bi3 123.0(12) . . ?
C68 C63 Bi3 117.7(12) . . ?
C63 C64 C65 127(2) . . ?
C66 C65 C64 112(3) . . ?
C65 C66 C67 131(3) . . ?
C63 C68 C67 117.5(17) . . ?
C74 C69 C70 120.9(14) . . ?
C74 C69 Bi4 120.6(12) . . ?
C70 C69 Bi4 118.2(11) . . ?
C69 C70 C71 117.2(15) . . ?
C72 C71 C70 120.8(17) . . ?
C71 C72 C73 120.8(17) . . ?
C72 C73 C74 121.0(17) . . ?
C69 C74 C73 119.0(16) . . ?
C80 C75 C76 116.9(15) . . ?
C80 C75 Bi4 124.5(13) . . ?
C76 C75 Bi4 118.6(12) . . ?
C75 C76 C77 118.5(16) . . ?
C78 C77 C76 119.9(16) . . ?
C79 C78 C77 120.8(18) . . ?
C78 C79 C80 119.4(19) . . ?
C75 C80 C79 124.2(17) . . ?
C66 C67 C68 113.4(19) . . ?
C6S C1S C2S 115(2) . . ?
C3S C2S C1S 115(3) . . ?
C4S C3S C2S 133(5) . . ?
C3S C4S C5S 109(5) . . ?
C6S C5S C4S 135(5) . . ?
C5S C6S C1S 112(3) . . ?

loop_
_geom_bond_atom_site_label_1
_geom_bond_atom_site_label_2
_geom_bond_distance
_geom_bond_site_symmetry_2
_geom_bond_publ_flag
Bi1 C45 2.244(15) . ?
Bi1 C51 2.257(13) . ?
Bi1 Re2 2.8381(8) . ?
Bi1 Re1 2.8485(7) . ?
Bi2 C57 2.243(12) . ?
Bi2 Re3 2.8240(7) . ?
Bi2 Re2 2.8270(7) . ?
Bi2 Bi3 3.0237(7) . ?
Bi3 C63 2.263(14) . ?
Bi3 Re1 2.8471(8) . ?
Bi3 Re4 2.8511(7) . ?
Bi4 C69 2.257(13) . ?
Bi4 C75 2.261(14) . ?
Bi4 Re4 2.8488(8) . ?
Bi4 Re3 2.8500(7) . ?
Re1 C13 1.893(17) . ?
Re1 C12 1.922(17) . ?
Re1 C11 1.966(15) . ?
Re1 C14 1.989(15) . ?
Re2 C23 1.894(15) . ?
Re2 C21 1.955(17) . ?
Re2 C22 1.971(16) . ?
Re2 C24 1.976(16) . ?
Re3 C33 1.887(15) . ?
Re3 C32 1.905(16) . ?
Re3 C34 1.957(16) . ?
Re3 C31 1.996(16) . ?
Re4 C43 1.864(19) . ?
Re4 C42 1.902(15) . ?
Re4 C41 1.977(15) . ?
Re4 C44 1.997(16) . ?
O11 C11 1.169(14) . ?
O12 C12 1.157(16) . ?
O13 C13 1.174(16) . ?
O14 C14 1.137(14) . ?
O21 C21 1.180(16) . ?
O22 C22 1.107(16) . ?
O23 C23 1.183(14) . ?
O24 C24 1.122(15) . ?
O31 C31 1.133(15) . ?
O32 C32 1.162(16) . ?
O33 C33 1.184(15) . ?
O34 C34 1.151(15) . ?
O41 C41 1.134(14) . ?
O42 C42 1.160(15) . ?
O43 C43 1.166(18) . ?
O44 C44 1.115(15) . ?
C45 C50 1.35(2) . ?
C45 C46 1.37(2) . ?
C46 C47 1.35(2) . ?
C47 C48 1.36(3) . ?
C48 C49 1.31(3) . ?
C49 C50 1.43(2) . ?
C51 C52 1.348(18) . ?
C51 C56 1.406(18) . ?
C52 C53 1.396(19) . ?
C53 C54 1.359(19) . ?
C54 C55 1.37(2) . ?
C55 C56 1.37(2) . ?
C57 C58 1.359(17) . ?
C57 C62 1.385(18) . ?
C58 C59 1.38(2) . ?
C59 C60 1.31(2) . ?
C60 C61 1.35(2) . ?
C61 C62 1.405(19) . ?
C63 C64 1.34(2) . ?
C63 C68 1.367(19) . ?
C64 C65 1.37(3) . ?
C65 C66 1.27(3) . ?
C66 C67 1.38(3) . ?
C68 C67 1.46(2) . ?
C69 C74 1.357(18) . ?
C69 C70 1.388(18) . ?
C70 C71 1.427(19) . ?
C71 C72 1.32(2) . ?
C72 C73 1.35(2) . ?
C73 C74 1.388(19) . ?
C75 C80 1.30(2) . ?
C75 C76 1.386(18) . ?
C76 C77 1.43(2) . ?
C77 C78 1.36(2) . ?
C78 C79 1.27(2) . ?
C79 C80 1.41(2) . ?
C1S C6S 1.42(4) . ?
C1S C2S 1.47(3) . ?
C2S C3S 1.27(4) . ?
C3S C4S 1.20(4) . ?
C4S C5S 1.30(5) . ?
C5S C6S 1.27(5) . ?
